data_7014716
loop_
_publ_author_name
'Ferguson, Alan'
'Schmidtmann, Marc'
'Brechin, Euan K.'
'Murrie, Mark'

_publ_section_title
;
 Bis-tris propane as a new multidentate ligand for nickel- and
 cobalt-based spin clusters.
;
_journal_issue 2
_journal_name_full 'Dalton transactions (Cambridge, England : 2003)'
_journal_page_first 334
_journal_page_last 336
_journal_paper_doi 10.1039/c0dt01090a
_journal_volume 40
_journal_year 2011
_chemical_formula_sum 'C40.75 H87 N4 Ni4 O22.75'
_chemical_formula_weight 1231.98
_chemical_name_systematic
;
?
;
_space_group_IT_number 14
_symmetry_cell_setting monoclinic
_symmetry_space_group_name_Hall '-P 2ybc'
_symmetry_space_group_name_H-M 'P 1 21/c 1'
_atom_sites_solution_hydrogens difmap
_atom_sites_solution_primary direct
_atom_sites_solution_secondary difmap
_audit_creation_method SHELXL-97
_cell_angle_alpha 90.00
_cell_angle_beta 91.30(4)
_cell_angle_gamma 90.00
_cell_formula_units_Z 4
_cell_length_a 12.392(11)
_cell_length_b 20.294(11)
_cell_length_c 21.860(14)
_cell_measurement_reflns_used 9897
_cell_measurement_temperature 100(2)
_cell_measurement_theta_max 29.72
_cell_measurement_theta_min 2.51
_cell_volume 5496(7)
_computing_cell_refinement 'Bruker AXS SAINT V7.53A'
_computing_data_collection 'Bruker AXS X8 Apex2'
_computing_data_reduction 'Bruker AXS SAINT V7.53A'
_computing_structure_refinement 'SHELXL-97 (Sheldrick, 2008)'
_computing_structure_solution 'SHELXS-97 (Sheldrick, 2008)'
_diffrn_ambient_temperature 100(2)
_diffrn_measured_fraction_theta_full 0.999
_diffrn_measured_fraction_theta_max 0.999
_diffrn_measurement_device_type 'Bruker APEX-II CCD'
_diffrn_measurement_method 'phi and omega scans'
_diffrn_radiation_monochromator graphite
_diffrn_radiation_source 'fine-focus sealed tube'
_diffrn_radiation_type MoK\a
_diffrn_radiation_wavelength 0.71073
_diffrn_reflns_av_R_equivalents 0.0418
_diffrn_reflns_av_sigmaI/netI 0.0505
_diffrn_reflns_limit_h_max 17
_diffrn_reflns_limit_h_min -17
_diffrn_reflns_limit_k_max 24
_diffrn_reflns_limit_k_min -28
_diffrn_reflns_limit_l_max 23
_diffrn_reflns_limit_l_min -30
_diffrn_reflns_number 46471
_diffrn_reflns_theta_full 29.95
_diffrn_reflns_theta_max 29.95
_diffrn_reflns_theta_min 1.37
_exptl_absorpt_coefficient_mu 1.428
_exptl_absorpt_correction_T_max 1.0000
_exptl_absorpt_correction_T_min 0.8618
_exptl_absorpt_correction_type multi-scan
_exptl_absorpt_process_details 'SADABS 2008/1 (Sheldrick, 2008)'
_exptl_crystal_colour green
_exptl_crystal_density_diffrn 1.489
_exptl_crystal_density_method 'not measured'
_exptl_crystal_description plate
_exptl_crystal_F_000 2614
_exptl_crystal_size_max 0.35
_exptl_crystal_size_mid 0.20
_exptl_crystal_size_min 0.10
_refine_diff_density_max 1.768
_refine_diff_density_min -0.958
_refine_diff_density_rms 0.117
_refine_ls_extinction_method none
_refine_ls_goodness_of_fit_ref 1.024
_refine_ls_hydrogen_treatment mixed
_refine_ls_matrix_type full
_refine_ls_number_parameters 676
_refine_ls_number_reflns 15959
_refine_ls_number_restraints 0
_refine_ls_restrained_S_all 1.024
_refine_ls_R_factor_all 0.0702
_refine_ls_R_factor_gt 0.0475
_refine_ls_shift/su_max 0.001
_refine_ls_shift/su_mean 0.000
_refine_ls_structure_factor_coef Fsqd
_refine_ls_weighting_details 'calc w=1/[\s^2^(Fo^2^)+(0.0700P)^2^+10.0000P] where P=(Fo^2^+2Fc^2^)/3'
_refine_ls_weighting_scheme calc
_refine_ls_wR_factor_gt 0.1313
_refine_ls_wR_factor_ref 0.1456
_reflns_number_gt 11927
_reflns_number_total 15959
_reflns_threshold_expression >2sigma(I)
_cod_data_source_file C0DT01090A.TXT
_cod_data_source_block afr2207
_cod_original_sg_symbol_H-M P2(1)/c
_cod_database_code 7014716

loop_
_symmetry_equiv_pos_as_xyz
'x, y, z'
'-x, y+1/2, -z+1/2'
'-x, -y, -z'
'x, -y-1/2, z-1/2'

loop_
_atom_site_label
_atom_site_type_symbol
_atom_site_fract_x
_atom_site_fract_y
_atom_site_fract_z
_atom_site_U_iso_or_equiv
_atom_site_adp_type
_atom_site_occupancy
_atom_site_symmetry_multiplicity
_atom_site_calc_flag
_atom_site_refinement_flags
_atom_site_disorder_assembly
_atom_site_disorder_group
Ni1 Ni 0.70774(3) 0.657797(18) 0.268826(17) 0.01401(8) Uani 1 1 d . . .
Ni2 Ni 0.49722(3) 0.576158(19) 0.276119(17) 0.01541(9) Uani 1 1 d . . .
Ni3 Ni 0.67066(3) 0.541896(18) 0.181194(17) 0.01457(9) Uani 1 1 d . . .
Ni4 Ni 0.53003(3) 0.669042(18) 0.167155(17) 0.01507(9) Uani 1 1 d . . .
O1 O 0.66070(15) 0.55938(10) 0.27369(9) 0.0155(4) Uani 1 1 d . . .
O2 O 0.54462(15) 0.67284(10) 0.26104(9) 0.0152(4) Uani 1 1 d . . .
O3 O 0.51148(15) 0.56993(10) 0.18403(9) 0.0152(4) Uani 1 1 d . . .
O4 O 0.68929(15) 0.64221(10) 0.17657(9) 0.0151(4) Uani 1 1 d . . .
O5 O 0.57749(18) 0.76704(11) 0.16932(11) 0.0224(5) Uani 1 1 d . . .
O6 O 0.69167(16) 0.65930(11) 0.36385(9) 0.0183(4) Uani 1 1 d . . .
O7 O 0.8773(2) 0.85086(12) 0.15034(12) 0.0314(5) Uani 1 1 d . . .
H7 H 0.9391 0.8606 0.1640 0.047 Uiso 1 1 calc R . .
O8 O 0.51838(17) 0.59886(12) 0.37039(10) 0.0212(4) Uani 1 1 d . . .
O9 O 0.62644(17) 0.44537(11) 0.20072(11) 0.0199(4) Uani 1 1 d . . .
O10 O 0.23494(19) 0.74754(14) 0.29778(13) 0.0356(6) Uani 1 1 d . . .
H10 H 0.2611 0.7796 0.2789 0.053 Uiso 1 1 calc R . .
O11 O 0.3220(2) 0.35934(11) 0.19208(11) 0.0250(5) Uani 1 1 d . . .
H11 H 0.3159 0.3333 0.1623 0.037 Uiso 1 1 calc R . .
O12 O 0.83176(16) 0.52865(11) 0.18461(10) 0.0200(4) Uani 1 1 d . . .
O13 O 0.66474(17) 0.52207(11) 0.09126(10) 0.0204(4) Uani 1 1 d . . .
O14 O 0.52437(17) 0.66286(11) 0.07561(10) 0.0207(4) Uani 1 1 d . . .
O15 O 0.37189(16) 0.69139(11) 0.16865(10) 0.0201(4) Uani 1 1 d . . .
O16 O 0.97472(18) 0.49970(12) 0.33150(12) 0.0290(5) Uani 1 1 d . . .
H16 H 0.9527 0.4617 0.3227 0.044 Uiso 1 1 calc R . .
N1 N 0.7742(2) 0.74819(13) 0.23629(11) 0.0168(5) Uani 1 1 d . . .
N2 N 0.85368(19) 0.61238(13) 0.29434(13) 0.0180(5) Uani 1 1 d . . .
N3 N 0.4277(2) 0.48019(13) 0.26237(12) 0.0184(5) Uani 1 1 d . . .
N4 N 0.35311(19) 0.62698(14) 0.28953(13) 0.0203(5) Uani 1 1 d . . .
C1 C 0.7730(2) 0.74968(15) 0.16721(14) 0.0190(6) Uani 1 1 d . . .
C2 C 0.6763(2) 0.78971(15) 0.14385(15) 0.0215(6) Uani 1 1 d . . .
H2A H 0.6872 0.8366 0.1547 0.026 Uiso 1 1 calc R . .
H2B H 0.6712 0.7864 0.0987 0.026 Uiso 1 1 calc R . .
C3 C 0.7666(2) 0.67811(14) 0.14382(14) 0.0181(6) Uani 1 1 d . . .
H3A H 0.7466 0.6780 0.0997 0.022 Uiso 1 1 calc R . .
H3B H 0.8381 0.6568 0.1488 0.022 Uiso 1 1 calc R . .
C4 C 0.8724(3) 0.78227(16) 0.13820(15) 0.0242(6) Uani 1 1 d . . .
H4A H 0.9389 0.7610 0.1546 0.029 Uiso 1 1 calc R . .
H4B H 0.8692 0.7751 0.0934 0.029 Uiso 1 1 calc R . .
C5 C 0.8803(2) 0.76221(16) 0.26719(15) 0.0216(6) Uani 1 1 d . . .
H5A H 0.8674 0.7720 0.3108 0.026 Uiso 1 1 calc R . .
H5B H 0.9109 0.8024 0.2487 0.026 Uiso 1 1 calc R . .
C6 C 0.9643(2) 0.70722(16) 0.26404(16) 0.0223(6) Uani 1 1 d . . .
H6A H 0.9618 0.6881 0.2224 0.027 Uiso 1 1 calc R . .
H6B H 1.0369 0.7267 0.2707 0.027 Uiso 1 1 calc R . .
C7 C 0.9497(2) 0.65236(16) 0.30987(16) 0.0233(6) Uani 1 1 d . . .
H7A H 1.0145 0.6238 0.3106 0.028 Uiso 1 1 calc R . .
H7B H 0.9420 0.6715 0.3512 0.028 Uiso 1 1 calc R . .
C8 C 0.8157(2) 0.57006(15) 0.34477(14) 0.0181(6) Uani 1 1 d . . .
C9 C 0.7280(2) 0.52488(15) 0.31604(14) 0.0176(5) Uani 1 1 d . . .
H9A H 0.7631 0.4877 0.2949 0.021 Uiso 1 1 calc R . .
H9B H 0.6833 0.5064 0.3489 0.021 Uiso 1 1 calc R . .
C10 C 0.7666(2) 0.61553(16) 0.39234(14) 0.0200(6) Uani 1 1 d . . .
H10A H 0.7296 0.5889 0.4235 0.024 Uiso 1 1 calc R . .
H10B H 0.8246 0.6411 0.4133 0.024 Uiso 1 1 calc R . .
C11 C 0.9057(3) 0.52837(17) 0.37453(15) 0.0248(7) Uani 1 1 d . . .
H11A H 0.9490 0.5565 0.4028 0.030 Uiso 1 1 calc R . .
H11B H 0.8728 0.4930 0.3991 0.030 Uiso 1 1 calc R . .
C12 C 0.4284(2) 0.46273(14) 0.19519(13) 0.0167(5) Uani 1 1 d . . .
C13 C 0.5249(2) 0.41764(15) 0.18231(15) 0.0194(6) Uani 1 1 d . . .
H13A H 0.5150 0.3753 0.2041 0.023 Uiso 1 1 calc R . .
H13B H 0.5258 0.4080 0.1379 0.023 Uiso 1 1 calc R . .
C14 C 0.4344(2) 0.52691(14) 0.15779(14) 0.0182(6) Uani 1 1 d . . .
H14A H 0.4541 0.5165 0.1152 0.022 Uiso 1 1 calc R . .
H14B H 0.3627 0.5486 0.1566 0.022 Uiso 1 1 calc R . .
C15 C 0.3288(2) 0.42512(15) 0.17012(15) 0.0217(6) Uani 1 1 d . . .
H15A H 0.2629 0.4493 0.1816 0.026 Uiso 1 1 calc R . .
H15B H 0.3311 0.4242 0.1249 0.026 Uiso 1 1 calc R . .
C16 C 0.3218(2) 0.47323(17) 0.29259(15) 0.0236(6) Uani 1 1 d . . .
H16A H 0.3350 0.4717 0.3374 0.028 Uiso 1 1 calc R . .
H16B H 0.2897 0.4304 0.2802 0.028 Uiso 1 1 calc R . .
C17 C 0.2394(2) 0.52730(17) 0.27873(16) 0.0247(7) Uani 1 1 d . . .
H17A H 0.2391 0.5364 0.2342 0.030 Uiso 1 1 calc R . .
H17B H 0.1669 0.5106 0.2888 0.030 Uiso 1 1 calc R . .
C18 C 0.2583(2) 0.59154(18) 0.31260(18) 0.0282(7) Uani 1 1 d . . .
H18A H 0.1936 0.6198 0.3078 0.034 Uiso 1 1 calc R . .
H18B H 0.2694 0.5823 0.3568 0.034 Uiso 1 1 calc R . .
C19 C 0.3933(2) 0.68134(17) 0.32971(15) 0.0218(6) Uani 1 1 d . . .
C20 C 0.4802(2) 0.71780(15) 0.29368(14) 0.0188(6) Uani 1 1 d . . .
H20A H 0.4451 0.7490 0.2646 0.023 Uiso 1 1 calc R . .
H20B H 0.5266 0.7435 0.3223 0.023 Uiso 1 1 calc R . .
C21 C 0.4436(2) 0.64927(18) 0.38718(15) 0.0249(7) Uani 1 1 d . . .
H21A H 0.4815 0.6832 0.4122 0.030 Uiso 1 1 calc R . .
H21B H 0.3860 0.6299 0.4121 0.030 Uiso 1 1 calc R . .
C22 C 0.3048(3) 0.73024(19) 0.34761(17) 0.0306(8) Uani 1 1 d . . .
H22A H 0.2615 0.7105 0.3804 0.037 Uiso 1 1 calc R . .
H22B H 0.3391 0.7707 0.3642 0.037 Uiso 1 1 calc R . .
C23 C 1.0114(3) 0.5346(2) 0.15066(19) 0.0342(8) Uani 1 1 d . . .
H23A H 1.0324 0.5066 0.1854 0.051 Uiso 1 1 calc R . .
H23B H 1.0283 0.5807 0.1604 0.051 Uiso 1 1 calc R . .
H23C H 1.0512 0.5211 0.1145 0.051 Uiso 1 1 calc R . .
C24 C 0.8911(2) 0.52767(16) 0.13768(15) 0.0232(6) Uani 1 1 d . . .
C25 C 0.8547(3) 0.52146(18) 0.07753(16) 0.0279(7) Uani 1 1 d . . .
H25A H 0.9078 0.5192 0.0469 0.033 Uiso 1 1 calc R . .
C26 C 0.7454(3) 0.51820(15) 0.05771(14) 0.0220(6) Uani 1 1 d . . .
C27 C 0.7225(3) 0.5096(2) -0.01001(16) 0.0326(8) Uani 1 1 d . . .
H27A H 0.6549 0.5321 -0.0213 0.049 Uiso 1 1 calc R . .
H27B H 0.7159 0.4626 -0.0195 0.049 Uiso 1 1 calc R . .
H27C H 0.7818 0.5286 -0.0331 0.049 Uiso 1 1 calc R . .
C28 C 0.4528(3) 0.6437(2) -0.02322(16) 0.0332(8) Uani 1 1 d . . .
H28A H 0.4829 0.5992 -0.0263 0.050 Uiso 1 1 calc R . .
H28B H 0.5018 0.6753 -0.0420 0.050 Uiso 1 1 calc R . .
H28C H 0.3824 0.6452 -0.0446 0.050 Uiso 1 1 calc R . .
C29 C 0.4392(3) 0.66118(16) 0.04319(15) 0.0226(6) Uani 1 1 d . . .
C30 C 0.3336(3) 0.67296(17) 0.06380(15) 0.0248(7) Uani 1 1 d . . .
H30A H 0.2765 0.6707 0.0342 0.030 Uiso 1 1 calc R . .
C31 C 0.3060(2) 0.68760(15) 0.12343(15) 0.0203(6) Uani 1 1 d . . .
C32 C 0.1896(3) 0.70054(18) 0.13810(17) 0.0286(7) Uani 1 1 d . . .
H32A H 0.1660 0.6687 0.1688 0.043 Uiso 1 1 calc R . .
H32B H 0.1448 0.6959 0.1008 0.043 Uiso 1 1 calc R . .
H32C H 0.1824 0.7453 0.1543 0.043 Uiso 1 1 calc R . .
H1 H 0.732(3) 0.7784(19) 0.2485(16) 0.018(9) Uiso 1 1 d . . .
H2 H 0.869(3) 0.5901(19) 0.2671(17) 0.020(10) Uiso 1 1 d . . .
H3 H 0.470(3) 0.4509(17) 0.2808(15) 0.011(8) Uiso 1 1 d . . .
H4 H 0.334(3) 0.6428(19) 0.2569(18) 0.023(10) Uiso 1 1 d . . .
H5 H 0.532(4) 0.796(3) 0.171(2) 0.060(16) Uiso 1 1 d . . .
H8 H 0.582(4) 0.622(2) 0.368(2) 0.048(13) Uiso 1 1 d . . .
H9 H 0.657(4) 0.423(2) 0.221(2) 0.039(13) Uiso 1 1 d . . .
C33 C 0.9111(4) 0.1935(3) 0.0216(2) 0.0547(12) Uani 1 1 d . . .
H33A H 0.8347 0.2052 0.0130 0.066 Uiso 1 1 calc R . .
H33B H 0.9162 0.1736 0.0629 0.066 Uiso 1 1 calc R . .
C34 C 0.9474(5) 0.1456(3) -0.0241(3) 0.0634(14) Uani 1 1 d . . .
H34A H 0.9052 0.1050 -0.0209 0.095 Uiso 1 1 calc R . .
H34B H 1.0240 0.1358 -0.0167 0.095 Uiso 1 1 calc R . .
H34C H 0.9374 0.1643 -0.0652 0.095 Uiso 1 1 calc R . .
C35 C 0.9441(5) 0.2992(3) 0.0620(3) 0.0704(16) Uani 1 1 d . . .
H35A H 0.9492 0.2813 0.1041 0.085 Uiso 1 1 calc R . .
H35B H 0.8684 0.3124 0.0535 0.085 Uiso 1 1 calc R . .
C36 C 1.0170(8) 0.3577(4) 0.0565(5) 0.143(4) Uani 1 1 d . . .
H36A H 0.9955 0.3918 0.0854 0.214 Uiso 1 1 calc R . .
H36B H 1.0117 0.3751 0.0147 0.214 Uiso 1 1 calc R . .
H36C H 1.0917 0.3444 0.0656 0.214 Uiso 1 1 calc R . .
O17 O 0.9757(3) 0.2507(2) 0.0197(2) 0.0798(13) Uani 1 1 d . . .
C37 C 0.7224(4) 0.7795(2) 0.46778(19) 0.0472(11) Uani 1 1 d . . .
H37A H 0.7934 0.7594 0.4755 0.071 Uiso 1 1 calc R . .
H37B H 0.6674 0.7545 0.4894 0.071 Uiso 1 1 calc R . .
H37C H 0.7233 0.8251 0.4824 0.071 Uiso 1 1 calc R . .
O18 O 0.6985(3) 0.77861(13) 0.40491(12) 0.0441(8) Uani 1 1 d . . .
H18 H 0.7010 0.7397 0.3920 0.066 Uiso 1 1 calc R . .
C38 C 0.4538(13) 0.4878(8) 0.4791(8) 0.091(4) Uiso 0.50 1 d P . .
O19 O 0.5462(11) 0.5186(7) 0.4751(6) 0.117(4) Uiso 0.50 1 d P . .
C39 C 0.2585(8) 0.5286(5) 0.4698(4) 0.048(2) Uiso 0.50 1 d P A 1
O20 O 0.1724(5) 0.4830(3) 0.4515(3) 0.0525(16) Uiso 0.50 1 d P A 1
O21 O 0.2199(8) 0.4310(5) 0.4413(4) 0.085(3) Uiso 0.50 1 d P B 2
C40 C 0.9301(5) 0.3842(3) 0.2249(3) 0.0353(11) Uiso 0.75 1 d P C 1
O22 O 0.9228(3) 0.37447(17) 0.29063(17) 0.0299(7) Uiso 0.75 1 d P C 1
C41 C 0.9044(14) 0.3724(9) 0.2026(8) 0.037(4) Uiso 0.25 1 d P D 2
C42 C 0.8462(10) 0.3668(6) 0.2663(6) 0.020(2) Uiso 0.25 1 d P D 2
O23 O 0.7445(7) 0.3523(4) 0.2562(4) 0.0202(17) Uiso 0.25 1 d P D 2
O24 O 0.8949(8) 0.3710(5) 0.3166(5) 0.028(2) Uiso 0.25 1 d P D 2
C43 C 0.6485(4) 0.3603(2) 0.3286(2) 0.0234(8) Uiso 0.75 1 d P E 1
C44 C 0.7035(3) 0.35182(19) 0.38312(18) 0.0173(7) Uiso 0.75 1 d P E 1
O25 O 0.5504(3) 0.37031(17) 0.32823(16) 0.0226(7) Uiso 0.75 1 d P E 1
O26 O 0.7096(3) 0.35789(16) 0.28243(15) 0.0253(6) Uiso 0.75 1 d P E 1
O27 O 0.6382(6) 0.3540(4) 0.4354(3) 0.0129(14) Uiso 0.25 1 d P F 2
O28 O 0.5784(11) 0.3607(7) 0.3398(6) 0.037(3) Uiso 0.25 1 d P G 2

loop_
_atom_site_aniso_label
_atom_site_aniso_U_11
_atom_site_aniso_U_22
_atom_site_aniso_U_33
_atom_site_aniso_U_23
_atom_site_aniso_U_13
_atom_site_aniso_U_12
Ni1 0.00948(15) 0.01570(17) 0.01681(18) -0.00122(14) -0.00065(12) 0.00061(12)
Ni2 0.00975(16) 0.01829(18) 0.01820(18) -0.00095(14) 0.00068(13) 0.00016(13)
Ni3 0.01143(16) 0.01485(17) 0.01742(18) -0.00126(13) 0.00011(13) 0.00116(13)
Ni4 0.01178(16) 0.01511(17) 0.01823(18) -0.00081(14) -0.00203(13) 0.00119(13)
O1 0.0106(8) 0.0173(9) 0.0187(10) 0.0014(8) -0.0009(7) 0.0001(7)
O2 0.0097(8) 0.0174(10) 0.0186(10) -0.0024(8) 0.0006(7) 0.0019(7)
O3 0.0126(9) 0.0148(9) 0.0183(10) -0.0021(8) -0.0015(7) -0.0004(7)
O4 0.0131(9) 0.0146(9) 0.0176(10) -0.0004(8) 0.0019(7) -0.0006(7)
O5 0.0187(10) 0.0159(10) 0.0326(13) 0.0003(9) -0.0015(9) 0.0019(8)
O6 0.0152(9) 0.0219(10) 0.0177(10) -0.0024(8) -0.0020(8) 0.0036(8)
O7 0.0342(13) 0.0220(12) 0.0378(14) 0.0029(10) -0.0019(11) -0.0104(10)
O8 0.0158(10) 0.0270(11) 0.0208(11) -0.0011(9) 0.0016(8) -0.0002(9)
O9 0.0154(10) 0.0166(10) 0.0276(12) 0.0021(9) -0.0029(9) 0.0012(8)
O10 0.0157(11) 0.0408(15) 0.0500(17) -0.0139(13) -0.0052(11) 0.0089(10)
O11 0.0321(12) 0.0177(11) 0.0249(12) 0.0035(9) -0.0036(10) -0.0097(9)
O12 0.0138(9) 0.0239(11) 0.0223(11) -0.0020(9) 0.0000(8) 0.0043(8)
O13 0.0197(10) 0.0209(10) 0.0205(11) -0.0020(8) -0.0001(8) 0.0005(8)
O14 0.0207(10) 0.0225(11) 0.0188(10) 0.0011(8) -0.0014(8) 0.0004(8)
O15 0.0137(9) 0.0228(11) 0.0235(11) -0.0017(9) -0.0046(8) 0.0030(8)
O16 0.0206(11) 0.0254(12) 0.0408(14) -0.0067(11) -0.0032(10) 0.0057(9)
N1 0.0147(11) 0.0173(12) 0.0185(12) -0.0014(10) -0.0002(9) 0.0002(9)
N2 0.0119(11) 0.0189(12) 0.0231(13) -0.0026(10) -0.0002(9) 0.0003(9)
N3 0.0149(11) 0.0207(12) 0.0195(12) 0.0018(10) -0.0004(9) -0.0008(9)
N4 0.0102(11) 0.0249(13) 0.0258(14) -0.0033(11) 0.0003(10) 0.0004(9)
C1 0.0181(13) 0.0185(14) 0.0205(14) -0.0015(11) 0.0007(11) -0.0030(11)
C2 0.0237(15) 0.0180(14) 0.0226(15) 0.0024(12) -0.0012(12) -0.0024(11)
C3 0.0159(13) 0.0181(13) 0.0204(14) -0.0018(11) 0.0034(11) -0.0019(10)
C4 0.0243(15) 0.0219(15) 0.0264(16) 0.0000(13) 0.0034(12) -0.0066(12)
C5 0.0156(13) 0.0228(15) 0.0262(15) -0.0038(12) -0.0010(11) -0.0040(11)
C6 0.0108(12) 0.0236(15) 0.0324(17) -0.0031(13) -0.0009(11) -0.0030(11)
C7 0.0130(13) 0.0264(16) 0.0302(17) -0.0009(13) -0.0054(12) -0.0010(11)
C8 0.0138(12) 0.0188(14) 0.0215(14) 0.0009(11) -0.0038(10) 0.0027(10)
C9 0.0153(12) 0.0179(13) 0.0196(14) 0.0004(11) -0.0019(10) 0.0026(10)
C10 0.0168(13) 0.0245(15) 0.0184(14) 0.0004(12) -0.0030(11) 0.0030(11)
C11 0.0203(14) 0.0260(16) 0.0277(16) 0.0022(13) -0.0070(12) 0.0051(12)
C12 0.0165(12) 0.0156(13) 0.0179(13) 0.0019(11) -0.0019(10) -0.0021(10)
C13 0.0179(13) 0.0166(13) 0.0236(15) -0.0003(11) -0.0024(11) -0.0011(11)
C14 0.0154(12) 0.0166(13) 0.0223(14) 0.0016(11) -0.0033(11) -0.0029(10)
C15 0.0209(14) 0.0201(14) 0.0237(15) 0.0039(12) -0.0051(12) -0.0060(11)
C16 0.0191(14) 0.0282(16) 0.0235(16) 0.0013(13) 0.0026(12) -0.0053(12)
C17 0.0122(13) 0.0300(17) 0.0321(17) -0.0030(14) 0.0029(12) -0.0037(12)
C18 0.0127(13) 0.0311(17) 0.041(2) -0.0073(15) 0.0069(13) -0.0017(12)
C19 0.0128(13) 0.0287(16) 0.0238(15) -0.0069(13) 0.0011(11) 0.0011(11)
C20 0.0141(12) 0.0197(14) 0.0227(14) -0.0043(11) -0.0003(11) 0.0027(10)
C21 0.0164(13) 0.0358(18) 0.0227(15) -0.0041(13) 0.0053(11) 0.0021(12)
C22 0.0152(14) 0.039(2) 0.0375(19) -0.0160(16) 0.0030(13) 0.0044(13)
C23 0.0187(15) 0.042(2) 0.042(2) -0.0064(17) 0.0042(14) 0.0004(14)
C24 0.0156(13) 0.0248(15) 0.0293(17) -0.0031(13) 0.0041(12) 0.0020(11)
C25 0.0245(16) 0.0322(18) 0.0273(17) -0.0042(14) 0.0098(13) 0.0022(13)
C26 0.0280(15) 0.0176(14) 0.0205(15) -0.0011(12) 0.0026(12) 0.0020(12)
C27 0.0356(19) 0.042(2) 0.0203(16) -0.0025(15) 0.0004(14) 0.0004(16)
C28 0.0311(18) 0.047(2) 0.0212(16) 0.0012(15) -0.0045(14) -0.0015(16)
C29 0.0251(15) 0.0210(15) 0.0216(15) 0.0038(12) -0.0042(12) -0.0011(12)
C30 0.0207(14) 0.0274(16) 0.0258(16) 0.0017(13) -0.0080(12) 0.0002(12)
C31 0.0146(13) 0.0159(13) 0.0302(16) 0.0030(12) -0.0042(11) 0.0003(10)
C32 0.0164(14) 0.0318(18) 0.0373(19) 0.0025(15) -0.0048(13) 0.0013(12)
C33 0.046(3) 0.072(3) 0.047(3) -0.003(2) -0.003(2) -0.003(2)
C34 0.060(3) 0.062(3) 0.070(4) -0.001(3) 0.007(3) -0.006(3)
C35 0.064(4) 0.060(3) 0.087(4) -0.014(3) -0.005(3) 0.009(3)
C36 0.141(8) 0.056(4) 0.233(12) -0.042(6) 0.067(8) -0.018(5)
O17 0.069(3) 0.055(2) 0.117(4) -0.019(2) 0.029(2) -0.004(2)
C37 0.057(3) 0.051(3) 0.033(2) -0.0105(19) -0.0109(19) 0.014(2)
O18 0.088(2) 0.0235(13) 0.0203(12) -0.0032(10) -0.0078(14) 0.0005(14)

loop_
_atom_type_symbol
_atom_type_description
_atom_type_scat_dispersion_real
_atom_type_scat_dispersion_imag
_atom_type_scat_source
C C 0.0033 0.0016 'International Tables Vol C Tables 4.2.6.8 and 6.1.1.4'
H H 0.0000 0.0000 'International Tables Vol C Tables 4.2.6.8 and 6.1.1.4'
N N 0.0061 0.0033 'International Tables Vol C Tables 4.2.6.8 and 6.1.1.4'
O O 0.0106 0.0060 'International Tables Vol C Tables 4.2.6.8 and 6.1.1.4'
Ni Ni 0.3393 1.1124 'International Tables Vol C Tables 4.2.6.8 and 6.1.1.4'

loop_
_geom_angle_atom_site_label_1
_geom_angle_atom_site_label_2
_geom_angle_atom_site_label_3
_geom_angle
_geom_angle_site_symmetry_1
_geom_angle_site_symmetry_3
_geom_angle_publ_flag
O2 Ni1 O4 81.56(9) . . ?
O2 Ni1 O1 82.56(8) . . ?
O4 Ni1 O1 82.94(8) . . ?
O2 Ni1 O6 87.96(9) . . ?
O4 Ni1 O6 165.65(8) . . ?
O1 Ni1 O6 86.01(8) . . ?
O2 Ni1 N2 158.86(10) . . ?
O4 Ni1 N2 105.70(10) . . ?
O1 Ni1 N2 78.78(10) . . ?
O6 Ni1 N2 80.97(10) . . ?
O2 Ni1 N1 103.37(9) . . ?
O4 Ni1 N1 80.81(9) . . ?
O1 Ni1 N1 161.64(9) . . ?
O6 Ni1 N1 111.33(9) . . ?
N2 Ni1 N1 97.43(11) . . ?
O3 Ni2 O1 81.72(9) . . ?
O3 Ni2 O2 82.53(8) . . ?
O1 Ni2 O2 82.53(8) . . ?
O3 Ni2 N4 105.31(10) . . ?
O1 Ni2 N4 158.66(10) . . ?
O2 Ni2 N4 78.55(10) . . ?
O3 Ni2 O8 164.91(9) . . ?
O1 Ni2 O8 87.76(9) . . ?
O2 Ni2 O8 85.40(9) . . ?
N4 Ni2 O8 81.01(10) . . ?
O3 Ni2 N3 81.28(9) . . ?
O1 Ni2 N3 103.81(10) . . ?
O2 Ni2 N3 161.53(9) . . ?
N4 Ni2 N3 97.22(11) . . ?
O8 Ni2 N3 111.90(10) . . ?
O13 Ni3 O12 91.36(9) . . ?
O13 Ni3 O4 98.77(9) . . ?
O12 Ni3 O4 91.24(9) . . ?
O13 Ni3 O3 94.09(9) . . ?
O12 Ni3 O3 170.76(9) . . ?
O4 Ni3 O3 80.56(8) . . ?
O13 Ni3 O1 174.23(8) . . ?
O12 Ni3 O1 93.90(9) . . ?
O4 Ni3 O1 83.49(8) . . ?
O3 Ni3 O1 81.01(9) . . ?
O13 Ni3 O9 90.47(9) . . ?
O12 Ni3 O9 97.60(9) . . ?
O4 Ni3 O9 167.07(9) . . ?
O3 Ni3 O9 89.83(9) . . ?
O1 Ni3 O9 86.50(9) . . ?
O14 Ni4 O15 91.05(10) . . ?
O14 Ni4 O4 95.47(9) . . ?
O15 Ni4 O4 172.89(9) . . ?
O14 Ni4 O2 176.64(8) . . ?
O15 Ni4 O2 92.23(9) . . ?
O4 Ni4 O2 81.22(9) . . ?
O14 Ni4 O3 96.67(9) . . ?
O15 Ni4 O3 96.00(9) . . ?
O4 Ni4 O3 80.44(8) . . ?
O2 Ni4 O3 82.27(8) . . ?
O14 Ni4 O5 94.95(9) . . ?
O15 Ni4 O5 93.40(9) . . ?
O4 Ni4 O5 88.88(9) . . ?
O2 Ni4 O5 85.57(9) . . ?
O3 Ni4 O5 164.89(9) . . ?
C9 O1 Ni2 129.09(18) . . ?
C9 O1 Ni3 120.59(18) . . ?
Ni2 O1 Ni3 97.75(9) . . ?
C9 O1 Ni1 110.22(17) . . ?
Ni2 O1 Ni1 96.86(9) . . ?
Ni3 O1 Ni1 95.28(8) . . ?
C20 O2 Ni1 128.39(17) . . ?
C20 O2 Ni4 119.28(17) . . ?
Ni1 O2 Ni4 98.14(9) . . ?
C20 O2 Ni2 111.36(17) . . ?
Ni1 O2 Ni2 97.36(9) . . ?
Ni4 O2 Ni2 95.98(8) . . ?
C14 O3 Ni2 111.68(17) . . ?
C14 O3 Ni3 117.35(18) . . ?
Ni2 O3 Ni3 98.76(9) . . ?
C14 O3 Ni4 127.64(17) . . ?
Ni2 O3 Ni4 97.44(8) . . ?
Ni3 O3 Ni4 98.86(9) . . ?
C3 O4 Ni1 110.97(17) . . ?
C3 O4 Ni3 127.99(17) . . ?
Ni1 O4 Ni3 96.60(8) . . ?
C3 O4 Ni4 118.30(18) . . ?
Ni1 O4 Ni4 98.24(9) . . ?
Ni3 O4 Ni4 99.16(9) . . ?
C2 O5 Ni4 122.93(19) . . ?
C2 O5 H5 113(4) . . ?
Ni4 O5 H5 119(4) . . ?
C10 O6 Ni1 110.54(17) . . ?
C4 O7 H7 109.5 . . ?
C21 O8 Ni2 109.70(18) . . ?
C21 O8 H8 102(3) . . ?
Ni2 O8 H8 98(3) . . ?
C13 O9 Ni3 123.20(18) . . ?
C13 O9 H9 112(4) . . ?
Ni3 O9 H9 124(4) . . ?
C22 O10 H10 109.5 . . ?
C15 O11 H11 109.5 . . ?
C24 O12 Ni3 124.2(2) . . ?
C26 O13 Ni3 125.0(2) . . ?
C29 O14 Ni4 125.0(2) . . ?
C31 O15 Ni4 125.7(2) . . ?
C11 O16 H16 109.5 . . ?
C5 N1 C1 116.0(2) . . ?
C5 N1 Ni1 110.79(19) . . ?
C1 N1 Ni1 110.76(18) . . ?
C5 N1 H1 105(2) . . ?
C1 N1 H1 108(2) . . ?
Ni1 N1 H1 106(2) . . ?
C7 N2 C8 114.6(2) . . ?
C7 N2 Ni1 120.5(2) . . ?
C8 N2 Ni1 99.55(17) . . ?
C7 N2 H2 107(3) . . ?
C8 N2 H2 109(3) . . ?
Ni1 N2 H2 106(3) . . ?
C16 N3 C12 115.7(2) . . ?
C16 N3 Ni2 112.3(2) . . ?
C12 N3 Ni2 109.71(17) . . ?
C16 N3 H3 105(2) . . ?
C12 N3 H3 106(2) . . ?
Ni2 N3 H3 108(2) . . ?
C18 N4 C19 114.7(3) . . ?
C18 N4 Ni2 119.8(2) . . ?
C19 N4 Ni2 99.95(18) . . ?
C18 N4 H4 106(3) . . ?
C19 N4 H4 108(3) . . ?
Ni2 N4 H4 108(3) . . ?
N1 C1 C2 109.6(2) . . ?
N1 C1 C3 108.2(2) . . ?
C2 C1 C3 110.9(2) . . ?
N1 C1 C4 115.4(2) . . ?
C2 C1 C4 105.2(3) . . ?
C3 C1 C4 107.6(2) . . ?
O5 C2 C1 111.7(2) . . ?
O5 C2 H2A 109.3 . . ?
C1 C2 H2A 109.3 . . ?
O5 C2 H2B 109.3 . . ?
C1 C2 H2B 109.3 . . ?
H2A C2 H2B 107.9 . . ?
O4 C3 C1 110.4(2) . . ?
O4 C3 H3A 109.6 . . ?
C1 C3 H3A 109.6 . . ?
O4 C3 H3B 109.6 . . ?
C1 C3 H3B 109.6 . . ?
H3A C3 H3B 108.1 . . ?
O7 C4 C1 112.0(3) . . ?
O7 C4 H4A 109.2 . . ?
C1 C4 H4A 109.2 . . ?
O7 C4 H4B 109.2 . . ?
C1 C4 H4B 109.2 . . ?
H4A C4 H4B 107.9 . . ?
N1 C5 C6 115.8(3) . . ?
N1 C5 H5A 108.3 . . ?
C6 C5 H5A 108.3 . . ?
N1 C5 H5B 108.3 . . ?
C6 C5 H5B 108.3 . . ?
H5A C5 H5B 107.4 . . ?
C7 C6 C5 114.5(3) . . ?
C7 C6 H6A 108.6 . . ?
C5 C6 H6A 108.6 . . ?
C7 C6 H6B 108.6 . . ?
C5 C6 H6B 108.6 . . ?
H6A C6 H6B 107.6 . . ?
N2 C7 C6 111.2(3) . . ?
N2 C7 H7A 109.4 . . ?
C6 C7 H7A 109.4 . . ?
N2 C7 H7B 109.4 . . ?
C6 C7 H7B 109.4 . . ?
H7A C7 H7B 108.0 . . ?
N2 C8 C10 107.1(2) . . ?
N2 C8 C11 113.2(2) . . ?
C10 C8 C11 110.0(3) . . ?
N2 C8 C9 105.9(2) . . ?
C10 C8 C9 110.4(2) . . ?
C11 C8 C9 110.1(3) . . ?
O1 C9 C8 111.8(2) . . ?
O1 C9 H9A 109.3 . . ?
C8 C9 H9A 109.3 . . ?
O1 C9 H9B 109.3 . . ?
C8 C9 H9B 109.3 . . ?
H9A C9 H9B 107.9 . . ?
O6 C10 C8 110.2(2) . . ?
O6 C10 H10A 109.6 . . ?
C8 C10 H10A 109.6 . . ?
O6 C10 H10B 109.6 . . ?
C8 C10 H10B 109.6 . . ?
H10A C10 H10B 108.1 . . ?
O16 C11 C8 113.0(3) . . ?
O16 C11 H11A 109.0 . . ?
C8 C11 H11A 109.0 . . ?
O16 C11 H11B 109.0 . . ?
C8 C11 H11B 109.0 . . ?
H11A C11 H11B 107.8 . . ?
N3 C12 C13 109.8(2) . . ?
N3 C12 C14 108.6(2) . . ?
C13 C12 C14 111.1(2) . . ?
N3 C12 C15 116.1(2) . . ?
C13 C12 C15 105.1(2) . . ?
C14 C12 C15 106.1(2) . . ?
O9 C13 C12 113.5(2) . . ?
O9 C13 H13A 108.9 . . ?
C12 C13 H13A 108.9 . . ?
O9 C13 H13B 108.9 . . ?
C12 C13 H13B 108.9 . . ?
H13A C13 H13B 107.7 . . ?
O3 C14 C12 110.4(2) . . ?
O3 C14 H14A 109.6 . . ?
C12 C14 H14A 109.6 . . ?
O3 C14 H14B 109.6 . . ?
C12 C14 H14B 109.6 . . ?
H14A C14 H14B 108.1 . . ?
O11 C15 C12 113.5(2) . . ?
O11 C15 H15A 108.9 . . ?
C12 C15 H15A 108.9 . . ?
O11 C15 H15B 108.9 . . ?
C12 C15 H15B 108.9 . . ?
H15A C15 H15B 107.7 . . ?
N3 C16 C17 115.9(3) . . ?
N3 C16 H16A 108.3 . . ?
C17 C16 H16A 108.3 . . ?
N3 C16 H16B 108.3 . . ?
C17 C16 H16B 108.3 . . ?
H16A C16 H16B 107.4 . . ?
C18 C17 C16 115.3(3) . . ?
C18 C17 H17A 108.5 . . ?
C16 C17 H17A 108.5 . . ?
C18 C17 H17B 108.5 . . ?
C16 C17 H17B 108.5 . . ?
H17A C17 H17B 107.5 . . ?
N4 C18 C17 111.6(3) . . ?
N4 C18 H18A 109.3 . . ?
C17 C18 H18A 109.3 . . ?
N4 C18 H18B 109.3 . . ?
C17 C18 H18B 109.3 . . ?
H18A C18 H18B 108.0 . . ?
N4 C19 C21 107.0(3) . . ?
N4 C19 C22 113.4(3) . . ?
C21 C19 C22 110.1(3) . . ?
N4 C19 C20 106.4(2) . . ?
C21 C19 C20 110.3(2) . . ?
C22 C19 C20 109.4(3) . . ?
O2 C20 C19 110.9(2) . . ?
O2 C20 H20A 109.5 . . ?
C19 C20 H20A 109.5 . . ?
O2 C20 H20B 109.5 . . ?
C19 C20 H20B 109.5 . . ?
H20A C20 H20B 108.0 . . ?
O8 C21 C19 110.2(3) . . ?
O8 C21 H21A 109.6 . . ?
C19 C21 H21A 109.6 . . ?
O8 C21 H21B 109.6 . . ?
C19 C21 H21B 109.6 . . ?
H21A C21 H21B 108.1 . . ?
O10 C22 C19 113.0(3) . . ?
O10 C22 H22A 109.0 . . ?
C19 C22 H22A 109.0 . . ?
O10 C22 H22B 109.0 . . ?
C19 C22 H22B 109.0 . . ?
H22A C22 H22B 107.8 . . ?
C24 C23 H23A 109.5 . . ?
C24 C23 H23B 109.5 . . ?
H23A C23 H23B 109.5 . . ?
C24 C23 H23C 109.5 . . ?
H23A C23 H23C 109.5 . . ?
H23B C23 H23C 109.5 . . ?
O12 C24 C25 125.6(3) . . ?
O12 C24 C23 115.5(3) . . ?
C25 C24 C23 118.9(3) . . ?
C24 C25 C26 125.8(3) . . ?
C24 C25 H25A 117.1 . . ?
C26 C25 H25A 117.1 . . ?
O13 C26 C25 126.0(3) . . ?
O13 C26 C27 116.4(3) . . ?
C25 C26 C27 117.6(3) . . ?
C26 C27 H27A 109.5 . . ?
C26 C27 H27B 109.5 . . ?
H27A C27 H27B 109.5 . . ?
C26 C27 H27C 109.5 . . ?
H27A C27 H27C 109.5 . . ?
H27B C27 H27C 109.5 . . ?
C29 C28 H28A 109.5 . . ?
C29 C28 H28B 109.5 . . ?
H28A C28 H28B 109.5 . . ?
C29 C28 H28C 109.5 . . ?
H28A C28 H28C 109.5 . . ?
H28B C28 H28C 109.5 . . ?
O14 C29 C30 125.9(3) . . ?
O14 C29 C28 116.0(3) . . ?
C30 C29 C28 118.1(3) . . ?
C31 C30 C29 125.8(3) . . ?
C31 C30 H30A 117.1 . . ?
C29 C30 H30A 117.1 . . ?
O15 C31 C30 125.2(3) . . ?
O15 C31 C32 115.2(3) . . ?
C30 C31 C32 119.7(3) . . ?
C31 C32 H32A 109.5 . . ?
C31 C32 H32B 109.5 . . ?
H32A C32 H32B 109.5 . . ?
C31 C32 H32C 109.5 . . ?
H32A C32 H32C 109.5 . . ?
H32B C32 H32C 109.5 . . ?
O17 C33 C34 109.9(4) . . ?
O17 C33 H33A 109.7 . . ?
C34 C33 H33A 109.7 . . ?
O17 C33 H33B 109.7 . . ?
C34 C33 H33B 109.7 . . ?
H33A C33 H33B 108.2 . . ?
C33 C34 H34A 109.5 . . ?
C33 C34 H34B 109.5 . . ?
H34A C34 H34B 109.5 . . ?
C33 C34 H34C 109.5 . . ?
H34A C34 H34C 109.5 . . ?
H34B C34 H34C 109.5 . . ?
O17 C35 C36 108.8(6) . . ?
O17 C35 H35A 109.9 . . ?
C36 C35 H35A 109.9 . . ?
O17 C35 H35B 109.9 . . ?
C36 C35 H35B 109.9 . . ?
H35A C35 H35B 108.3 . . ?
C35 C36 H36A 109.5 . . ?
C35 C36 H36B 109.5 . . ?
H36A C36 H36B 109.5 . . ?
C35 C36 H36C 109.5 . . ?
H36A C36 H36C 109.5 . . ?
H36B C36 H36C 109.5 . . ?
C33 O17 C35 112.9(4) . . ?
O18 C37 H37A 109.5 . . ?
O18 C37 H37B 109.5 . . ?
H37A C37 H37B 109.5 . . ?
O18 C37 H37C 109.5 . . ?
H37A C37 H37C 109.5 . . ?
H37B C37 H37C 109.5 . . ?
C37 O18 H18 109.5 . . ?
O19 C38 O19 98.5(18) 3_666 . ?
O19 C38 C38 57.8(13) 3_666 3_666 ?
O19 C38 C38 40.7(9) . 3_666 ?
C38 O19 C38 81.5(18) 3_666 . ?
C38 O19 O19 47.1(12) 3_666 3_666 ?
C38 O19 O19 34.4(9) . 3_666 ?
O24 C42 O23 127.5(12) . . ?
O24 C42 C41 123.4(12) . . ?
O23 C42 C41 108.9(11) . . ?
O25 C43 O26 127.1(4) . . ?
O25 C43 C44 119.9(4) . . ?
O26 C43 C44 113.0(4) . . ?

loop_
_geom_bond_atom_site_label_1
_geom_bond_atom_site_label_2
_geom_bond_distance
_geom_bond_site_symmetry_2
_geom_bond_publ_flag
Ni1 O2 2.048(3) . ?
Ni1 O4 2.049(2) . ?
Ni1 O1 2.084(2) . ?
Ni1 O6 2.092(3) . ?
Ni1 N2 2.094(3) . ?
Ni1 N1 2.139(3) . ?
Ni2 O3 2.029(2) . ?
Ni2 O1 2.056(3) . ?
Ni2 O2 2.077(2) . ?
Ni2 N4 2.089(3) . ?
Ni2 O8 2.122(3) . ?
Ni2 N3 2.148(3) . ?
Ni3 O13 2.006(2) . ?
Ni3 O12 2.014(3) . ?
Ni3 O4 2.052(2) . ?
Ni3 O3 2.055(3) . ?
Ni3 O1 2.059(2) . ?
Ni3 O9 2.081(2) . ?
Ni4 O14 2.005(3) . ?
Ni4 O15 2.012(3) . ?
Ni4 O4 2.053(3) . ?
Ni4 O2 2.058(2) . ?
Ni4 O3 2.059(2) . ?
Ni4 O5 2.074(2) . ?
O1 C9 1.417(3) . ?
O2 C20 1.416(3) . ?
O3 C14 1.407(3) . ?
O4 C3 1.411(3) . ?
O5 C2 1.432(4) . ?
O5 H5 0.82(5) . ?
O6 C10 1.419(4) . ?
O7 C4 1.418(4) . ?
O7 H7 0.8400 . ?
O8 C21 1.434(4) . ?
O8 H8 0.93(5) . ?
O9 C13 1.428(4) . ?
O9 H9 0.73(5) . ?
O10 C22 1.420(4) . ?
O10 H10 0.8400 . ?
O11 C15 1.422(4) . ?
O11 H11 0.8400 . ?
O12 C24 1.276(4) . ?
O13 C26 1.255(4) . ?
O14 C29 1.259(4) . ?
O15 C31 1.270(4) . ?
O16 C11 1.411(4) . ?
O16 H16 0.8400 . ?
N1 C5 1.491(4) . ?
N1 C1 1.510(4) . ?
N1 H1 0.85(4) . ?
N2 C7 1.473(4) . ?
N2 C8 1.483(4) . ?
N2 H2 0.77(4) . ?
N3 C16 1.489(4) . ?
N3 C12 1.511(4) . ?
N3 H3 0.88(3) . ?
N4 C18 1.476(4) . ?
N4 C19 1.489(4) . ?
N4 H4 0.81(4) . ?
C1 C2 1.526(4) . ?
C1 C3 1.541(4) . ?
C1 C4 1.547(4) . ?
C2 H2A 0.9900 . ?
C2 H2B 0.9900 . ?
C3 H3A 0.9900 . ?
C3 H3B 0.9900 . ?
C4 H4A 0.9900 . ?
C4 H4B 0.9900 . ?
C5 C6 1.529(4) . ?
C5 H5A 0.9900 . ?
C5 H5B 0.9900 . ?
C6 C7 1.512(5) . ?
C6 H6A 0.9900 . ?
C6 H6B 0.9900 . ?
C7 H7A 0.9900 . ?
C7 H7B 0.9900 . ?
C8 C10 1.527(4) . ?
C8 C11 1.534(4) . ?
C8 C9 1.544(4) . ?
C9 H9A 0.9900 . ?
C9 H9B 0.9900 . ?
C10 H10A 0.9900 . ?
C10 H10B 0.9900 . ?
C11 H11A 0.9900 . ?
C11 H11B 0.9900 . ?
C12 C13 1.536(4) . ?
C12 C14 1.540(4) . ?
C12 C15 1.541(4) . ?
C13 H13A 0.9900 . ?
C13 H13B 0.9900 . ?
C14 H14A 0.9900 . ?
C14 H14B 0.9900 . ?
C15 H15A 0.9900 . ?
C15 H15B 0.9900 . ?
C16 C17 1.525(5) . ?
C16 H16A 0.9900 . ?
C16 H16B 0.9900 . ?
C17 C18 1.515(5) . ?
C17 H17A 0.9900 . ?
C17 H17B 0.9900 . ?
C18 H18A 0.9900 . ?
C18 H18B 0.9900 . ?
C19 C21 1.534(5) . ?
C19 C22 1.537(4) . ?
C19 C20 1.538(4) . ?
C20 H20A 0.9900 . ?
C20 H20B 0.9900 . ?
C21 H21A 0.9900 . ?
C21 H21B 0.9900 . ?
C22 H22A 0.9900 . ?
C22 H22B 0.9900 . ?
C23 C24 1.517(5) . ?
C23 H23A 0.9800 . ?
C23 H23B 0.9800 . ?
C23 H23C 0.9800 . ?
C24 C25 1.387(5) . ?
C25 C26 1.414(5) . ?
C25 H25A 0.9500 . ?
C26 C27 1.511(5) . ?
C27 H27A 0.9800 . ?
C27 H27B 0.9800 . ?
C27 H27C 0.9800 . ?
C28 C29 1.508(5) . ?
C28 H28A 0.9800 . ?
C28 H28B 0.9800 . ?
C28 H28C 0.9800 . ?
C29 C30 1.414(5) . ?
C30 C31 1.387(5) . ?
C30 H30A 0.9500 . ?
C31 C32 1.507(4) . ?
C32 H32A 0.9800 . ?
C32 H32B 0.9800 . ?
C32 H32C 0.9800 . ?
C33 O17 1.412(7) . ?
C33 C34 1.471(7) . ?
C33 H33A 0.9900 . ?
C33 H33B 0.9900 . ?
C34 H34A 0.9800 . ?
C34 H34B 0.9800 . ?
C34 H34C 0.9800 . ?
C35 O17 1.413(7) . ?
C35 C36 1.498(10) . ?
C35 H35A 0.9900 . ?
C35 H35B 0.9900 . ?
C36 H36A 0.9800 . ?
C36 H36B 0.9800 . ?
C36 H36C 0.9800 . ?
C37 O18 1.400(5) . ?
C37 H37A 0.9800 . ?
C37 H37B 0.9800 . ?
C37 H37C 0.9800 . ?
O18 H18 0.8400 . ?
C38 O19 1.009(17) 3_666 ?
C38 O19 1.310(17) . ?
C38 C38 1.53(3) 3_666 ?
O19 C38 1.009(17) 3_666 ?
O19 O19 1.77(3) 3_666 ?
C39 O20 1.462(11) . ?
C40 O22 1.455(7) . ?
C41 C42 1.59(2) . ?
C42 O24 1.246(16) . ?
C42 O23 1.308(15) . ?
C43 O25 1.233(6) . ?
C43 O26 1.276(6) . ?
C43 C44 1.370(6) . ?

loop_
_geom_hbond_atom_site_label_D
_geom_hbond_atom_site_label_H
_geom_hbond_atom_site_label_A
_geom_hbond_distance_DH
_geom_hbond_distance_HA
_geom_hbond_distance_DA
_geom_hbond_angle_DHA
_geom_hbond_site_symmetry_A
O8 H8 O6 0.93(5) 1.55(5) 2.480(3) 178(5) .
